data_4349223
loop_
_publ_author_name
'Zhang, Ren-Chun'
'Wang, Jun-Jie'
'Yuan, Bai-Qing'
'Zhang, Jing-Chao'
'Zhou, Ling'
'Wang, Hai-Bin'
'Zhang, Dao-Jun'
'An, Yong-Lin'

_publ_section_title
;
 Syntheses and Characterization of Chiral Zeolitic Silver Halides Based on
 3-Rings.
;
_journal_issue 21
_journal_name_full 'Inorganic chemistry'
_journal_page_first 11593
_journal_page_last 11599
_journal_paper_doi 10.1021/acs.inorgchem.6b02121
_journal_volume 55
_journal_year 2016
_chemical_formula_sum 'C12 H27 Ag3 I6 N4'
_chemical_formula_weight 1312.39
_chemical_name_common AXZ-2(I)
_space_group_IT_number 155
_space_group_name_Hall 'R 3 2"'
_space_group_name_H-M_alt 'R 3 2 :H'
_symmetry_cell_setting trigonal
_symmetry_space_group_name_H-M 'R 3 2 :H'
_atom_sites_solution_hydrogens geom
_atom_sites_solution_primary direct
_atom_sites_solution_secondary difmap
_audit_creation_method SHELXL-97
_cell_angle_alpha 90.00
_cell_angle_beta 90.00
_cell_angle_gamma 120.00
_cell_formula_units_Z 3
_cell_length_a 12.9902(2)
_cell_length_b 12.9902(2)
_cell_length_c 13.8863(4)
_cell_measurement_reflns_used 4800
_cell_measurement_temperature 296(2)
_cell_measurement_theta_max 26.35
_cell_measurement_theta_min 2.33
_cell_volume 2029.31(7)
_computing_cell_refinement 'Bruker SAINT'
_computing_data_collection 'Bruker APEX2'
_computing_data_reduction 'Bruker SAINT'
_computing_molecular_graphics 'Bruker SHELXTL'
_computing_publication_material 'Bruker SHELXTL'
_computing_structure_refinement 'SHELXL-97 (Sheldrick, 2008)'
_computing_structure_solution 'SHELXS-97 (Sheldrick, 2008)'
_diffrn_ambient_temperature 296(2)
_diffrn_measured_fraction_theta_full 1.000
_diffrn_measured_fraction_theta_max 1.000
_diffrn_measurement_device_type 'Bruker APEX-II CCD'
_diffrn_measurement_method '\f and \w scans'
_diffrn_radiation_monochromator graphite
_diffrn_radiation_source 'fine-focus sealed tube'
_diffrn_radiation_type MoK\a
_diffrn_radiation_wavelength 0.71073
_diffrn_reflns_av_R_equivalents 0.0335
_diffrn_reflns_av_sigmaI/netI 0.0206
_diffrn_reflns_limit_h_max 16
_diffrn_reflns_limit_h_min -16
_diffrn_reflns_limit_k_max 16
_diffrn_reflns_limit_k_min -16
_diffrn_reflns_limit_l_max 17
_diffrn_reflns_limit_l_min -17
_diffrn_reflns_number 5259
_diffrn_reflns_theta_full 26.38
_diffrn_reflns_theta_max 26.38
_diffrn_reflns_theta_min 2.33
_exptl_absorpt_coefficient_mu 9.002
_exptl_absorpt_correction_type none
_exptl_crystal_colour colorless
_exptl_crystal_density_diffrn 3.222
_exptl_crystal_density_method 'not measured'
_exptl_crystal_description Block
_exptl_crystal_F_000 1758
_exptl_crystal_size_max 0.2
_exptl_crystal_size_mid 0.2
_exptl_crystal_size_min 0.2
_refine_diff_density_max 0.963
_refine_diff_density_min -0.575
_refine_diff_density_rms 0.117
_refine_ls_abs_structure_details 'Flack H D (1983), Acta Cryst. A39, 876-881'
_refine_ls_abs_structure_Flack 0.07(5)
_refine_ls_extinction_coef 0.00171(7)
_refine_ls_extinction_expression Fc^*^=kFc[1+0.001xFc^2^\l^3^/sin(2\q)]^-1/4^
_refine_ls_extinction_method SHELXL
_refine_ls_goodness_of_fit_ref 1.034
_refine_ls_hydrogen_treatment mixed
_refine_ls_matrix_type full
_refine_ls_number_parameters 41
_refine_ls_number_reflns 929
_refine_ls_number_restraints 0
_refine_ls_restrained_S_all 1.034
_refine_ls_R_factor_all 0.0191
_refine_ls_R_factor_gt 0.0189
_refine_ls_shift/su_max 0.001
_refine_ls_shift/su_mean 0.000
_refine_ls_structure_factor_coef Fsqd
_refine_ls_weighting_details 'calc w=1/[\s^2^(Fo^2^)+(0.0219P)^2^+23.0441P] where P=(Fo^2^+2Fc^2^)/3'
_refine_ls_weighting_scheme calc
_refine_ls_wR_factor_gt 0.0465
_refine_ls_wR_factor_ref 0.0466
_reflns_number_gt 925
_reflns_number_total 929
_reflns_threshold_expression >2sigma(I)
_cod_data_source_file ic6b02121_si_004.cif
_cod_data_source_block 2(L)
_cod_depositor_comments
;
The following automatic conversions were performed:

data item '_symmetry_cell_setting' value 'Trigonal' was changed to
'trigonal' in accordance with the
/home/saulius/struct/COD-crude-data/automatic-downloads/DataCite-retrospective/ACS/depositions/lib/dictionaries/cif_core.dic
dictionary named 'cif_core.dic' version 2.4.2 last updated on
2011-04-26.

Automatic conversion script
Id: cif_fix_values 6909 2019-04-08 15:41:33Z antanas 
;
_cod_original_sg_symbol_H-M R32
_cod_database_code 4349223

loop_
_symmetry_equiv_pos_as_xyz
'x, y, z'
'-y, x-y, z'
'-x+y, -x, z'
'y, x, -z'
'x-y, -y, -z'
'-x, -x+y, -z'
'x+2/3, y+1/3, z+1/3'
'-y+2/3, x-y+1/3, z+1/3'
'-x+y+2/3, -x+1/3, z+1/3'
'y+2/3, x+1/3, -z+1/3'
'x-y+2/3, -y+1/3, -z+1/3'
'-x+2/3, -x+y+1/3, -z+1/3'
'x+1/3, y+2/3, z+2/3'
'-y+1/3, x-y+2/3, z+2/3'
'-x+y+1/3, -x+2/3, z+2/3'
'y+1/3, x+2/3, -z+2/3'
'x-y+1/3, -y+2/3, -z+2/3'
'-x+1/3, -x+y+2/3, -z+2/3'

loop_
_atom_site_label
_atom_site_type_symbol
_atom_site_fract_x
_atom_site_fract_y
_atom_site_fract_z
_atom_site_U_iso_or_equiv
_atom_site_adp_type
_atom_site_occupancy
_atom_site_symmetry_multiplicity
_atom_site_calc_flag
_atom_site_refinement_flags
Ag1 Ag -0.21535(5) 1.0000 0.5000 0.04811(19) Uani 1 2 d S
I2 I -0.3333 1.01807(3) 0.3333 0.03817(16) Uani 1 2 d S
I1 I 0.0000 1.21460(5) 0.5000 0.05010(19) Uani 1 2 d S
N2 N 0.0000 1.0000 0.0985(4) 0.0251(12) Uani 1 3 d S
H2 H 0.0000 1.0000 0.0337 0.030 Uiso 0.50 3 d SPR
N1 N 0.0000 1.0000 0.2780(5) 0.049(2) Uani 1 3 d S
H1 H 0.0000 1.0000 0.3443 0.058 Uiso 1 3 d SR
C1 C 0.1077(4) 0.9996(5) 0.1340(4) 0.0328(10) Uani 1 1 d .
H1A H 0.1783 1.0714 0.1130 0.039 Uiso 1 1 calc R
H1B H 0.1103 0.9319 0.1074 0.039 Uiso 1 1 calc R
C2 C 0.1053(6) 0.9930(6) 0.2430(4) 0.0488(14) Uani 1 1 d .
H2A H 0.0994 0.9189 0.2638 0.059 Uiso 1 1 calc R
H2B H 0.1778 1.0582 0.2693 0.059 Uiso 1 1 calc R

loop_
_atom_site_aniso_label
_atom_site_aniso_U_11
_atom_site_aniso_U_22
_atom_site_aniso_U_33
_atom_site_aniso_U_23
_atom_site_aniso_U_13
_atom_site_aniso_U_12
Ag1 0.0489(3) 0.0559(4) 0.0419(4) 0.0037(3) 0.00183(14) 0.0279(2)
I2 0.0504(3) 0.0345(2) 0.0349(2) -0.00808(10) -0.0162(2) 0.02520(15)
I1 0.0264(3) 0.0616(3) 0.0505(4) -0.00073(11) -0.0015(2) 0.01318(13)
N2 0.0292(19) 0.0292(19) 0.017(2) 0.000 0.000 0.0146(9)
N1 0.064(3) 0.064(3) 0.018(3) 0.000 0.000 0.0319(16)
C1 0.025(2) 0.039(3) 0.038(3) -0.002(2) -0.001(2) 0.019(2)
C2 0.047(3) 0.058(4) 0.046(3) 0.003(3) -0.016(3) 0.029(3)

loop_
_atom_type_symbol
_atom_type_description
_atom_type_scat_dispersion_real
_atom_type_scat_dispersion_imag
_atom_type_scat_source
C C 0.0033 0.0016 'International Tables Vol C Tables 4.2.6.8 and 6.1.1.4'
H H 0.0000 0.0000 'International Tables Vol C Tables 4.2.6.8 and 6.1.1.4'
N N 0.0061 0.0033 'International Tables Vol C Tables 4.2.6.8 and 6.1.1.4'
Ag Ag -0.8971 1.1015 'International Tables Vol C Tables 4.2.6.8 and 6.1.1.4'
I I -0.4742 1.8119 'International Tables Vol C Tables 4.2.6.8 and 6.1.1.4'

loop_
_geom_angle_atom_site_label_1
_geom_angle_atom_site_label_2
_geom_angle_atom_site_label_3
_geom_angle
_geom_angle_site_symmetry_1
_geom_angle_site_symmetry_3
I1 Ag1 I1 119.65(4) . 2_675
I1 Ag1 I2 103.259(9) . .
I1 Ag1 I2 110.651(11) 2_675 .
I1 Ag1 I2 110.651(11) . 8_575
I1 Ag1 I2 103.260(9) 2_675 8_575
I2 Ag1 I2 109.24(2) . 8_575
Ag1 I2 Ag1 138.869(18) 15_354 .
Ag1 I1 Ag1 120.35(4) . 3_465
C1 N2 C1 109.6(3) 2_675 3_465
C1 N2 C1 109.6(3) 2_675 .
C1 N2 C1 109.6(3) 3_465 .
C2 N1 C2 110.0(3) 2_675 3_465
C2 N1 C2 110.0(3) 2_675 .
C2 N1 C2 110.0(3) 3_465 .
N2 C1 C2 109.8(4) . .
N1 C2 C1 108.3(5) . .

loop_
_geom_bond_atom_site_label_1
_geom_bond_atom_site_label_2
_geom_bond_distance
_geom_bond_site_symmetry_2
Ag1 I1 2.7926(5) .
Ag1 I1 2.7926(5) 2_675
Ag1 I2 2.8495(4) .
Ag1 I2 2.8496(4) 8_575
I2 Ag1 2.8496(4) 15_354
I1 Ag1 2.7926(5) 3_465
N2 C1 1.485(5) 2_675
N2 C1 1.485(5) 3_465
N2 C1 1.485(5) .
N1 C2 1.497(7) 2_675
N1 C2 1.497(7) 3_465
N1 C2 1.497(7) .
C1 C2 1.516(8) .
